data_2238940
loop_
_publ_author_name
'Haque, Syed A.'
'Cooper, Dominique N.'
'Powell, Douglas R.'
'Venkatraman, Ramaiyer'
'Hossain, Md. Alamgir'

_publ_section_title
;
 <i>N</i>^1^-(Thiophen-2-ylmethyl)-<i>N</i>^3^,<i>N</i>^3^-bis[3-(thiophen-2-ylmethylammonio)propyl]propane-1,3-diammonium
 hexafluoridosilicate methanol trisolvate
;
_journal_coeditor_code WM2779
_journal_issue 12
_journal_name_full 'Acta Crystallographica Section E'
_journal_page_first o1739
_journal_page_last o1740
_journal_paper_doi 10.1107/S1600536813029565
_journal_volume 69
_journal_year 2013
_chemical_formula_iupac 'C24 H40 N4 S3 4+ , 2Si F6 2- , 3C H4 O'
_chemical_formula_moiety 'C24 H40 N4 S3, 2(F6 Si), 3(C H4 O)'
_chemical_formula_sum 'C27 H52 F12 N4 O3 S3 Si2'
_chemical_formula_weight 861.09
_chemical_name_systematic
;<i>N</i>^1^-(Thiophen-2-ylmethyl)-<i>N</i>^3^,<i>N</i>^3^-bis[3-(thiophen-2-ylmethylammonio)propyl]propane-1,3-diammonium hexafluoridosilicate methanol
trisolvate
;
_space_group_IT_number 2
_symmetry_cell_setting triclinic
_symmetry_space_group_name_Hall '-P 1'
_symmetry_space_group_name_H-M 'P -1'
_atom_sites_solution_hydrogens geom
_atom_sites_solution_primary direct
_atom_sites_solution_secondary difmap
_audit_creation_method SHELXL-97
_cell_angle_alpha 89.024(2)
_cell_angle_beta 87.750(2)
_cell_angle_gamma 72.206(3)
_cell_formula_units_Z 2
_cell_length_a 8.4854(4)
_cell_length_b 12.5107(6)
_cell_length_c 18.9003(10)
_cell_measurement_reflns_used 9116
_cell_measurement_temperature 100(2)
_cell_measurement_theta_max 28.31
_cell_measurement_theta_min 2.52
_cell_volume 1908.94(17)
_computing_cell_refinement 'SAINT (Bruker, 2007)'
_computing_data_collection 'SMART (Bruker, 2007)'
_computing_data_reduction 'SAINT (Bruker, 2007)'
_computing_molecular_graphics 'SHELXTL (Sheldrick, 2008)'
_computing_publication_material 'SHELXTL (Sheldrick, 2008)'
_computing_structure_refinement 'SHELXTL (Sheldrick, 2008)'
_computing_structure_solution 'SHELXTL (Sheldrick, 2008)'
_diffrn_ambient_temperature 100(2)
_diffrn_measured_fraction_theta_full 1.000
_diffrn_measured_fraction_theta_max 0.994
_diffrn_measurement_device_type 'Bruker APEX CCD'
_diffrn_measurement_method '\f and \w scans'
_diffrn_radiation_monochromator graphite
_diffrn_radiation_source 'fine-focus sealed tube'
_diffrn_radiation_type MoK\a
_diffrn_radiation_wavelength 0.71073
_diffrn_reflns_av_R_equivalents 0.0211
_diffrn_reflns_av_sigmaI/netI 0.0269
_diffrn_reflns_limit_h_max 11
_diffrn_reflns_limit_h_min -11
_diffrn_reflns_limit_k_max 16
_diffrn_reflns_limit_k_min -16
_diffrn_reflns_limit_l_max 25
_diffrn_reflns_limit_l_min -24
_diffrn_reflns_number 25975
_diffrn_reflns_theta_full 25.25
_diffrn_reflns_theta_max 28.31
_diffrn_reflns_theta_min 1.71
_exptl_absorpt_coefficient_mu 0.351
_exptl_absorpt_correction_T_max 0.9895
_exptl_absorpt_correction_T_min 0.8222
_exptl_absorpt_correction_type multi-scan
_exptl_absorpt_process_details '(<i>SADABS</i>; Bruker, 2002)'
_exptl_crystal_colour colorless
_exptl_crystal_density_diffrn 1.498
_exptl_crystal_density_method 'not measured'
_exptl_crystal_description plate
_exptl_crystal_F_000 900
_exptl_crystal_size_max 0.58
_exptl_crystal_size_mid 0.16
_exptl_crystal_size_min 0.03
_refine_diff_density_max 0.942
_refine_diff_density_min -0.799
_refine_ls_extinction_method none
_refine_ls_goodness_of_fit_ref 1.002
_refine_ls_hydrogen_treatment mixed
_refine_ls_matrix_type full
_refine_ls_number_parameters 604
_refine_ls_number_reflns 9447
_refine_ls_number_restraints 642
_refine_ls_restrained_S_all 0.997
_refine_ls_R_factor_all 0.0552
_refine_ls_R_factor_gt 0.0440
_refine_ls_shift/su_max 0.006
_refine_ls_shift/su_mean 0.000
_refine_ls_structure_factor_coef Fsqd
_refine_ls_weighting_details 'calc w=1/[\s^2^(Fo^2^)+(0.0700P)^2^+1.5600P] where P=(Fo^2^+2Fc^2^)/3'
_refine_ls_weighting_scheme calc
_refine_ls_wR_factor_gt 0.1166
_refine_ls_wR_factor_ref 0.1246
_reflns_number_gt 7815
_reflns_number_total 9447
_reflns_threshold_expression I>2\s(I)
_cod_data_source_file wm2779.cif
_cod_data_source_block I
_cod_original_cell_volume 1908.94(16)
_cod_database_code 2238940

loop_
_symmetry_equiv_pos_as_xyz
'x, y, z'
'-x, -y, -z'

loop_
_atom_site_type_symbol
_atom_site_label
_atom_site_fract_x
_atom_site_fract_y
_atom_site_fract_z
_atom_site_U_iso_or_equiv
_atom_site_adp_type
_atom_site_calc_flag
_atom_site_refinement_flags
_atom_site_occupancy
_atom_site_symmetry_multiplicity
_atom_site_disorder_assembly
_atom_site_disorder_group
N N1 0.13157(18) 0.16663(12) 0.44971(8) 0.0129(3) Uani d . 1 1 . .
H H1 0.025(3) 0.1828(19) 0.4645(12) 0.015 Uiso d . 1 1 . .
C C2A 0.1602(2) 0.27924(14) 0.44162(10) 0.0143(3) Uani d . 1 1 . .
H H2A1 0.1293 0.3205 0.4868 0.017 Uiso calc R 1 1 . .
H H2A2 0.0876 0.3233 0.4048 0.017 Uiso calc R 1 1 . .
C C3A 0.3400(2) 0.26928(15) 0.42114(10) 0.0159(3) Uani d . 1 1 . .
H H3A1 0.4114 0.2399 0.4617 0.019 Uiso calc R 1 1 . .
H H3A2 0.3790 0.2166 0.3811 0.019 Uiso calc R 1 1 . .
C C4A 0.3505(2) 0.38465(15) 0.39995(10) 0.0159(3) Uani d . 1 1 . .
H H4A1 0.2840 0.4119 0.3577 0.019 Uiso calc R 1 1 . .
H H4A2 0.3044 0.4382 0.4390 0.019 Uiso calc R 1 1 . .
N N5A 0.52685(19) 0.37908(13) 0.38383(9) 0.0153(3) Uani d D 1 1 B .
H H5A1 0.570(3) 0.376(2) 0.4221(10) 0.018 Uiso d D 1 1 . .
H H5A2 0.576(3) 0.3214(16) 0.3613(11) 0.018 Uiso d D 1 1 . .
C C6A 0.53771(19) 0.47655(14) 0.34078(9) 0.0168(3) Uani d DU 1 1 . .
H H6A1 0.4614 0.5456 0.3623 0.020 Uiso calc R 1 1 A 1
H H6A2 0.4985 0.4697 0.2929 0.020 Uiso calc R 1 1 A 1
C C7A 0.7067(2) 0.49026(14) 0.33317(11) 0.0174(3) Uani d PDU 0.828(3) 1 B 1
S S8A 0.77713(7) 0.56389(5) 0.39491(3) 0.01999(19) Uani d PDU 0.828(3) 1 B 1
C C9A 0.9620(3) 0.5433(2) 0.34880(15) 0.0206(5) Uani d PDU 0.828(3) 1 B 1
H H9A 1.0477 0.5719 0.3627 0.025 Uiso calc PR 0.828(3) 1 B 1
C C10A 0.9704(3) 0.4808(2) 0.28972(15) 0.0222(5) Uani d PDU 0.828(3) 1 B 1
H H10A 1.0636 0.4598 0.2576 0.027 Uiso calc PR 0.828(3) 1 B 1
C C11A 0.8239(4) 0.4505(3) 0.28160(17) 0.0210(7) Uani d PDU 0.828(3) 1 B 1
H H11A 0.8097 0.4064 0.2434 0.025 Uiso calc PR 0.828(3) 1 B 1
C C7A' 0.7048(4) 0.4918(4) 0.3297(3) 0.0174(3) Uani d PDU 0.172(3) 1 B 2
S S8A' 0.8363(4) 0.4256(4) 0.2610(2) 0.0204(9) Uani d PDU 0.172(3) 1 B 2
C C9A' 0.9851(9) 0.4837(8) 0.2850(6) 0.0183(15) Uani d PDU 0.172(3) 1 B 2
H H9A' 1.0894 0.4708 0.2608 0.022 Uiso calc PR 0.172(3) 1 B 2
C C10M 0.9351(12) 0.5504(11) 0.3430(7) 0.0186(14) Uani d PDU 0.172(3) 1 B 2
H H10M 1.0007 0.5898 0.3640 0.022 Uiso calc PR 0.172(3) 1 B 2
C C11M 0.7739(10) 0.5543(9) 0.3684(5) 0.0202(13) Uani d PDU 0.172(3) 1 B 2
H H11M 0.7201 0.5965 0.4085 0.024 Uiso calc PR 0.172(3) 1 B 2
C C2B 0.2348(2) 0.09184(15) 0.50512(9) 0.0154(3) Uani d . 1 1 . .
H H2B1 0.3507 0.0634 0.4866 0.018 Uiso calc R 1 1 . .
H H2B2 0.1940 0.0263 0.5133 0.018 Uiso calc R 1 1 . .
C C3B 0.2323(2) 0.14949(15) 0.57565(9) 0.0145(3) Uani d . 1 1 . .
H H3B1 0.3094 0.1951 0.5731 0.017 Uiso calc R 1 1 . .
H H3B2 0.1195 0.1996 0.5874 0.017 Uiso calc R 1 1 . .
C C4B 0.2852(2) 0.05860(16) 0.63168(10) 0.0192(4) Uani d . 1 1 . .
H H4B1 0.2107 0.0112 0.6318 0.023 Uiso calc R 1 1 . .
H H4B2 0.3989 0.0102 0.6197 0.023 Uiso calc R 1 1 . .
N N5B 0.2812(2) 0.10644(14) 0.70420(9) 0.0183(3) Uani d D 1 1 D .
H H5B1 0.291(3) 0.0564(17) 0.7339(11) 0.022 Uiso d D 1 1 . .
H H5B2 0.186(2) 0.1499(18) 0.7114(13) 0.022 Uiso d D 1 1 . .
C C6B 0.4083(2) 0.16507(18) 0.71464(9) 0.0241(4) Uani d DU 1 1 . .
H H6B1 0.5163 0.1190 0.6940 0.029 Uiso calc R 1 1 C 1
H H6B2 0.3757 0.2379 0.6892 0.029 Uiso calc R 1 1 C 1
C C7B 0.42679(18) 0.18499(18) 0.79115(10) 0.0218(4) Uani d PDU 0.910(2) 1 D 1
S S8B 0.36470(9) 0.31908(5) 0.82559(4) 0.03128(19) Uani d PDU 0.910(2) 1 D 1
C C9B 0.4257(3) 0.27031(19) 0.90860(11) 0.0291(5) Uani d PDU 0.910(2) 1 D 1
H H9B 0.4161 0.3169 0.9487 0.035 Uiso calc PR 0.910(2) 1 D 1
C C10B 0.4896(3) 0.15638(18) 0.90968(11) 0.0249(5) Uani d PDU 0.910(2) 1 D 1
H H10B 0.5300 0.1139 0.9509 0.030 Uiso calc PR 0.910(2) 1 D 1
C C11B 0.4891(5) 0.1083(3) 0.84208(15) 0.0276(6) Uani d PDU 0.910(2) 1 D 1
H H11B 0.5287 0.0298 0.8336 0.033 Uiso calc PR 0.910(2) 1 D 1
C C7B' 0.4050(9) 0.1995(7) 0.7902(2) 0.0218(4) Uani d PDU 0.090(2) 1 D 2
S S8B' 0.4924(16) 0.1029(9) 0.8549(3) 0.0307(16) Uani d PDU 0.090(2) 1 D 2
C C9B' 0.438(2) 0.2041(13) 0.9192(5) 0.031(2) Uani d PDU 0.090(2) 1 D 2
H H9B' 0.4622 0.1903 0.9678 0.037 Uiso calc PR 0.090(2) 1 D 2
C C10N 0.357(3) 0.3066(11) 0.8918(6) 0.0303(19) Uani d PDU 0.090(2) 1 D 2
H H10N 0.3172 0.3730 0.9193 0.036 Uiso calc PR 0.090(2) 1 D 2
C C11N 0.338(2) 0.3031(9) 0.8178(6) 0.0279(18) Uani d PDU 0.090(2) 1 D 2
H H11N 0.2846 0.3672 0.7903 0.033 Uiso calc PR 0.090(2) 1 D 2
C C2C 0.1575(2) 0.10067(15) 0.38197(9) 0.0153(3) Uani d . 1 1 . .
H H2C1 0.1239 0.0324 0.3908 0.018 Uiso calc R 1 1 . .
H H2C2 0.2772 0.0762 0.3688 0.018 Uiso calc R 1 1 . .
C C3C 0.0627(2) 0.16447(16) 0.31978(10) 0.0182(4) Uani d . 1 1 . .
H H3C1 0.1074 0.2259 0.3044 0.022 Uiso calc R 1 1 . .
H H3C2 -0.0560 0.1973 0.3333 0.022 Uiso calc R 1 1 . .
C C4C 0.0845(2) 0.07987(17) 0.26041(10) 0.0215(4) Uani d . 1 1 . .
H H4C1 0.2037 0.0386 0.2533 0.026 Uiso calc R 1 1 . .
H H4C2 0.0265 0.0247 0.2744 0.026 Uiso calc R 1 1 . .
N N5C 0.0187(2) 0.13442(16) 0.19252(9) 0.0232(4) Uani d D 1 1 F .
H H5C1 -0.084(2) 0.168(2) 0.1948(14) 0.028 Uiso d D 1 1 . .
H H5C2 0.063(3) 0.1843(19) 0.1787(13) 0.028 Uiso d D 1 1 . .
C C6C 0.0497(3) 0.04944(17) 0.13373(9) 0.0272(4) Uani d DU 1 1 . .
H H6C1 0.1660 0.0004 0.1344 0.033 Uiso calc R 1 1 E 1
H H6C2 -0.0233 0.0017 0.1416 0.033 Uiso calc R 1 1 E 1
C C7C 0.0177(3) 0.10602(15) 0.06322(10) 0.0279(4) Uani d PDU 0.890(3) 1 F 1
S S8C 0.18115(8) 0.11894(7) 0.01032(3) 0.0321(2) Uani d PDU 0.890(3) 1 F 1
C C9C 0.0503(3) 0.1870(3) -0.05466(13) 0.0354(6) Uani d PDU 0.890(3) 1 F 1
H H9C 0.0857 0.2128 -0.0982 0.042 Uiso calc PR 0.890(3) 1 F 1
C C10C -0.1108(3) 0.1990(3) -0.03549(15) 0.0361(6) Uani d PDU 0.890(3) 1 F 1
H H10C -0.2017 0.2351 -0.0641 0.043 Uiso calc PR 0.890(3) 1 F 1
C C11C -0.1271(4) 0.1517(3) 0.03181(16) 0.0329(7) Uani d PDU 0.890(3) 1 F 1
H H11C -0.2308 0.1521 0.0529 0.039 Uiso calc PR 0.890(3) 1 F 1
C C7C' 0.0154(9) 0.1106(7) 0.0647(3) 0.0279(4) Uani d PDU 0.110(3) 1 F 2
S S8C' -0.1832(8) 0.1641(9) 0.0348(4) 0.0447(16) Uani d PDU 0.110(3) 1 F 2
C C9C' -0.1166(18) 0.2163(16) -0.0414(6) 0.0363(18) Uani d PDU 0.110(3) 1 F 2
H H9C' -0.1874 0.2559 -0.0772 0.044 Uiso calc PR 0.110(3) 1 F 2
C C10O 0.0513(18) 0.194(2) -0.0437(8) 0.0361(17) Uani d PDU 0.110(3) 1 F 2
H H10O 0.1122 0.2153 -0.0815 0.043 Uiso calc PR 0.110(3) 1 F 2
C C11O 0.1238(15) 0.1333(18) 0.0173(7) 0.0342(16) Uani d PDU 0.110(3) 1 F 2
H H11O 0.2397 0.1108 0.0241 0.041 Uiso calc PR 0.110(3) 1 F 2
Si Si1D 0.73108(6) 0.23998(4) 0.55231(3) 0.01483(11) Uani d . 1 1 . .
F F1D 0.57427(13) 0.35369(9) 0.52832(6) 0.0184(2) Uani d . 1 1 . .
F F2D 0.60821(13) 0.15817(9) 0.54819(7) 0.0226(2) Uani d . 1 1 . .
F F3D 0.67788(14) 0.26449(10) 0.63891(6) 0.0230(2) Uani d . 1 1 . .
F F4D 0.89313(13) 0.12794(9) 0.57423(7) 0.0232(2) Uani d . 1 1 . .
F F5D 0.85612(13) 0.32209(9) 0.55567(6) 0.0211(2) Uani d . 1 1 . .
F F6D 0.78968(14) 0.21482(10) 0.46498(6) 0.0238(3) Uani d . 1 1 . .
Si Si1E 0.56253(6) 0.18625(4) 0.22561(3) 0.01778(12) Uani d . 1 1 . .
F F1E 0.71772(14) 0.06581(9) 0.20444(6) 0.0224(2) Uani d . 1 1 . .
F F2E 0.45671(14) 0.10710(10) 0.26609(7) 0.0239(3) Uani d . 1 1 . .
F F3E 0.65991(14) 0.19000(9) 0.30210(6) 0.0215(2) Uani d . 1 1 . .
F F4E 0.41488(14) 0.30467(10) 0.24795(6) 0.0240(3) Uani d . 1 1 . .
F F5E 0.68021(16) 0.26028(10) 0.18600(7) 0.0290(3) Uani d . 1 1 . .
F F6E 0.47386(17) 0.18042(11) 0.14878(7) 0.0338(3) Uani d . 1 1 . .
O O1F -0.05819(18) 0.21010(13) 0.72577(8) 0.0281(3) Uani d . 1 1 . .
H H1F -0.1174 0.2165 0.6904 0.034 Uiso d R 1 1 . .
C C2F -0.1528(3) 0.2917(2) 0.77516(13) 0.0383(6) Uani d . 1 1 . .
H H2F1 -0.2085 0.3613 0.7499 0.058 Uiso calc R 1 1 . .
H H2F2 -0.0793 0.3066 0.8098 0.058 Uiso calc R 1 1 . .
H H2F3 -0.2359 0.2632 0.7997 0.058 Uiso calc R 1 1 . .
O O3F 0.1189(3) 0.3171(2) 0.15212(11) 0.0542(6) Uani d . 1 1 . .
H H3F 0.2191 0.2785 0.1512 0.065 Uiso d R 1 1 . .
C C4F 0.0257(8) 0.3911(4) 0.0983(2) 0.0957(17) Uani d . 1 1 . .
H H4F1 0.0258 0.4681 0.1069 0.144 Uiso calc R 1 1 . .
H H4F2 -0.0886 0.3884 0.1000 0.144 Uiso calc R 1 1 . .
H H4F3 0.0768 0.3669 0.0515 0.144 Uiso calc R 1 1 . .
O O5F 0.4231(5) 0.3749(2) 0.06952(15) 0.1084(13) Uani d . 1 1 . .
H H5F 0.3443 0.3593 0.0911 0.130 Uiso d R 1 1 . .
C C6F 0.4393(6) 0.4698(3) 0.0981(2) 0.0769(12) Uani d . 1 1 . .
H H6F1 0.4004 0.4753 0.1478 0.115 Uiso calc R 1 1 . .
H H6F2 0.3733 0.5354 0.0719 0.115 Uiso calc R 1 1 . .
H H6F3 0.5560 0.4671 0.0952 0.115 Uiso calc R 1 1 . .

loop_
_atom_site_aniso_label
_atom_site_aniso_U_11
_atom_site_aniso_U_22
_atom_site_aniso_U_33
_atom_site_aniso_U_12
_atom_site_aniso_U_13
_atom_site_aniso_U_23
N1 0.0116(7) 0.0140(7) 0.0140(7) -0.0053(5) 0.0001(5) 0.0006(5)
C2A 0.0129(8) 0.0126(8) 0.0181(8) -0.0052(6) -0.0003(6) 0.0011(6)
C3A 0.0117(8) 0.0170(8) 0.0195(9) -0.0054(6) 0.0000(6) 0.0011(7)
C4A 0.0116(8) 0.0163(8) 0.0204(9) -0.0055(6) 0.0007(6) -0.0005(7)
N5A 0.0135(7) 0.0151(7) 0.0182(8) -0.0059(6) -0.0005(6) 0.0010(6)
C6A 0.0147(8) 0.0148(8) 0.0220(9) -0.0062(6) -0.0008(7) 0.0015(7)
C7A 0.0173(8) 0.0154(8) 0.0211(9) -0.0076(6) -0.0002(7) 0.0004(6)
S8A 0.0173(3) 0.0193(3) 0.0252(4) -0.0080(2) 0.0006(2) -0.0068(2)
C9A 0.0147(11) 0.0185(11) 0.0296(12) -0.0066(9) -0.0027(9) 0.0026(9)
C10A 0.0169(10) 0.0216(11) 0.0279(12) -0.0062(9) 0.0027(9) 0.0018(10)
C11A 0.0217(12) 0.0180(15) 0.0233(15) -0.0061(10) 0.0001(11) -0.0031(11)
C7A' 0.0173(8) 0.0154(8) 0.0211(9) -0.0076(6) -0.0002(7) 0.0004(6)
S8A' 0.0157(14) 0.0161(17) 0.029(2) -0.0055(12) 0.0051(12) -0.0014(13)
C9A' 0.016(3) 0.017(3) 0.025(3) -0.009(2) -0.001(2) 0.002(3)
C10M 0.014(2) 0.017(3) 0.026(3) -0.005(2) -0.006(2) 0.002(2)
C11M 0.017(2) 0.018(2) 0.024(2) -0.004(2) 0.000(2) -0.001(2)
C2B 0.0145(8) 0.0142(8) 0.0167(8) -0.0032(6) -0.0018(6) 0.0026(6)
C3B 0.0124(8) 0.0155(8) 0.0163(8) -0.0052(6) -0.0016(6) 0.0021(6)
C4B 0.0221(9) 0.0190(9) 0.0162(9) -0.0057(7) -0.0029(7) 0.0013(7)
N5B 0.0181(8) 0.0215(8) 0.0155(8) -0.0064(6) -0.0020(6) 0.0023(6)
C6B 0.0241(9) 0.0320(10) 0.0207(9) -0.0151(8) -0.0031(7) 0.0019(8)
C7B 0.0208(9) 0.0244(9) 0.0220(9) -0.0093(7) -0.0038(7) -0.0003(7)
S8B 0.0416(4) 0.0203(3) 0.0307(3) -0.0069(2) -0.0068(3) 0.0002(2)
C9B 0.0341(13) 0.0312(13) 0.0232(11) -0.0109(10) -0.0038(9) -0.0060(9)
C10B 0.0233(11) 0.0305(12) 0.0213(10) -0.0083(9) -0.0042(8) 0.0012(9)
C11B 0.0261(13) 0.0284(13) 0.0284(13) -0.0081(11) -0.0024(12) -0.0008(11)
C7B' 0.0208(9) 0.0244(9) 0.0220(9) -0.0093(7) -0.0038(7) -0.0003(7)
S8B' 0.027(3) 0.031(2) 0.030(3) -0.004(2) -0.002(2) 0.007(2)
C9B' 0.033(4) 0.033(4) 0.024(3) -0.007(4) -0.006(3) 0.000(3)
C10N 0.037(3) 0.028(3) 0.027(3) -0.011(3) -0.006(3) -0.002(3)
C11N 0.032(3) 0.026(3) 0.026(3) -0.009(3) -0.005(3) 0.001(2)
C2C 0.0168(8) 0.0152(8) 0.0147(8) -0.0060(6) -0.0008(6) -0.0010(6)
C3C 0.0160(8) 0.0209(9) 0.0172(9) -0.0046(7) -0.0013(7) -0.0015(7)
C4C 0.0201(9) 0.0276(10) 0.0164(9) -0.0064(8) -0.0032(7) -0.0023(7)
N5C 0.0180(8) 0.0329(10) 0.0173(8) -0.0053(7) -0.0015(6) -0.0040(7)
C6C 0.0242(10) 0.0363(11) 0.0187(9) -0.0057(8) 0.0021(7) -0.0080(8)
C7C 0.0251(9) 0.0404(11) 0.0177(9) -0.0094(8) 0.0019(7) -0.0081(8)
S8C 0.0222(3) 0.0516(4) 0.0213(3) -0.0101(3) 0.0023(2) -0.0001(3)
C9C 0.0369(13) 0.0499(15) 0.0197(12) -0.0138(11) -0.0029(10) 0.0025(12)
C10C 0.0327(12) 0.0470(15) 0.0260(12) -0.0078(11) -0.0044(10) -0.0015(10)
C11C 0.0235(13) 0.0476(16) 0.0262(12) -0.0089(14) 0.0037(11) -0.0081(11)
C7C' 0.0251(9) 0.0404(11) 0.0177(9) -0.0094(8) 0.0019(7) -0.0081(8)
S8C' 0.040(3) 0.062(3) 0.030(3) -0.012(3) 0.000(2) -0.002(2)
C9C' 0.033(3) 0.048(3) 0.025(3) -0.009(3) -0.001(3) -0.003(3)
C10O 0.034(3) 0.049(3) 0.024(3) -0.011(3) -0.001(3) -0.002(3)
C11O 0.032(2) 0.046(3) 0.024(2) -0.010(2) 0.001(2) -0.004(2)
Si1D 0.0105(2) 0.0138(2) 0.0202(2) -0.00363(17) -0.00076(18) -0.00068(18)
F1D 0.0143(5) 0.0182(5) 0.0197(5) -0.0002(4) -0.0024(4) 0.0001(4)
F2D 0.0134(5) 0.0209(6) 0.0354(7) -0.0081(4) -0.0008(5) -0.0018(5)
F3D 0.0214(6) 0.0266(6) 0.0192(6) -0.0049(5) -0.0018(4) 0.0019(4)
F4D 0.0123(5) 0.0153(5) 0.0418(7) -0.0038(4) -0.0034(5) 0.0032(5)
F5D 0.0171(5) 0.0163(5) 0.0321(6) -0.0079(4) -0.0047(5) 0.0016(4)
F6D 0.0163(5) 0.0310(6) 0.0225(6) -0.0052(5) 0.0036(4) -0.0076(5)
Si1E 0.0178(2) 0.0174(2) 0.0170(2) -0.00358(19) -0.00032(19) -0.00119(18)
F1E 0.0222(6) 0.0178(5) 0.0247(6) -0.0032(4) 0.0058(4) -0.0017(4)
F2E 0.0188(5) 0.0229(6) 0.0315(6) -0.0091(5) 0.0042(5) -0.0045(5)
F3E 0.0189(5) 0.0216(6) 0.0232(6) -0.0045(4) -0.0051(4) -0.0025(4)
F4E 0.0215(6) 0.0205(6) 0.0258(6) 0.0003(4) -0.0015(5) -0.0035(5)
F5E 0.0316(7) 0.0213(6) 0.0321(7) -0.0065(5) 0.0076(5) 0.0047(5)
F6E 0.0382(7) 0.0352(7) 0.0234(6) -0.0030(6) -0.0099(5) -0.0060(5)
O1F 0.0200(7) 0.0365(8) 0.0248(7) -0.0038(6) -0.0038(6) -0.0003(6)
C2F 0.0308(12) 0.0528(16) 0.0279(12) -0.0077(11) 0.0009(9) -0.0025(11)
O3F 0.0499(12) 0.0736(15) 0.0520(12) -0.0392(11) 0.0187(10) -0.0245(11)
C4F 0.186(6) 0.068(3) 0.047(2) -0.061(3) 0.014(3) -0.0029(19)
O5F 0.187(4) 0.0490(15) 0.0632(17) 0.0094(18) -0.056(2) -0.0066(13)
C6F 0.121(4) 0.0403(18) 0.075(3) -0.029(2) -0.036(2) 0.0161(17)

loop_
_atom_type_symbol
_atom_type_description
_atom_type_scat_dispersion_real
_atom_type_scat_dispersion_imag
_atom_type_scat_source
C C 0.0033 0.0016 'International Tables Vol C Tables 4.2.6.8 and 6.1.1.4'
H H 0.0000 0.0000 'International Tables Vol C Tables 4.2.6.8 and 6.1.1.4'
N N 0.0061 0.0033 'International Tables Vol C Tables 4.2.6.8 and 6.1.1.4'
O O 0.0106 0.0060 'International Tables Vol C Tables 4.2.6.8 and 6.1.1.4'
F F 0.0171 0.0103 'International Tables Vol C Tables 4.2.6.8 and 6.1.1.4'
Si Si 0.0817 0.0704 'International Tables Vol C Tables 4.2.6.8 and 6.1.1.4'
S S 0.1246 0.1234 'International Tables Vol C Tables 4.2.6.8 and 6.1.1.4'

loop_
_geom_angle_atom_site_label_1
_geom_angle_atom_site_label_2
_geom_angle_atom_site_label_3
_geom_angle
C2A N1 C2C 113.98(14)
C2A N1 C2B 114.05(13)
C2C N1 C2B 107.64(13)
C2A N1 H1 104.5(14)
C2C N1 H1 109.1(14)
C2B N1 H1 107.3(14)
N1 C2A C3A 112.52(14)
N1 C2A H2A1 109.1
C3A C2A H2A1 109.1
N1 C2A H2A2 109.1
C3A C2A H2A2 109.1
H2A1 C2A H2A2 107.8
C4A C3A C2A 108.76(14)
C4A C3A H3A1 109.9
C2A C3A H3A1 109.9
C4A C3A H3A2 109.9
C2A C3A H3A2 109.9
H3A1 C3A H3A2 108.3
N5A C4A C3A 110.09(14)
N5A C4A H4A1 109.6
C3A C4A H4A1 109.6
N5A C4A H4A2 109.6
C3A C4A H4A2 109.6
H4A1 C4A H4A2 108.2
C6A N5A C4A 111.26(14)
C6A N5A H5A1 112.5(17)
C4A N5A H5A1 106.1(17)
C6A N5A H5A2 107.9(16)
C4A N5A H5A2 110.5(16)
H5A1 N5A H5A2 109(2)
N5A C6A C7A' 117.3(2)
N5A C6A C7A 115.30(11)
N5A C6A H6A1 108.4
C7A' C6A H6A1 108.8
C7A C6A H6A1 108.4
N5A C6A H6A2 108.4
C7A' C6A H6A2 106.0
C7A C6A H6A2 108.4
H6A1 C6A H6A2 107.5
C11A C7A C6A 128.3(2)
C11A C7A S8A 110.39(17)
C6A C7A S8A 121.29(16)
C9A S8A C7A 92.13(11)
C10A C9A S8A 111.36(18)
C10A C9A H9A 124.3
S8A C9A H9A 124.3
C9A C10A C11A 112.2(2)
C9A C10A H10A 123.9
C11A C10A H10A 123.9
C7A C11A C10A 113.9(3)
C7A C11A H11A 123.1
C10A C11A H11A 123.1
C11M C7A' C6A 127.8(5)
C11M C7A' S8A' 111.4(4)
C6A C7A' S8A' 120.8(4)
C9A' S8A' C7A' 91.5(4)
C10M C9A' S8A' 111.7(4)
C10M C9A' H9A' 124.2
S8A' C9A' H9A' 124.2
C9A' C10M C11M 112.3(4)
C9A' C10M H10M 123.9
C11M C10M H10M 123.9
C7A' C11M C10M 113.1(5)
C7A' C11M H11M 123.4
C10M C11M H11M 123.4
N1 C2B C3B 114.10(14)
N1 C2B H2B1 108.7
C3B C2B H2B1 108.7
N1 C2B H2B2 108.7
C3B C2B H2B2 108.7
H2B1 C2B H2B2 107.6
C4B C3B C2B 107.59(14)
C4B C3B H3B1 110.2
C2B C3B H3B1 110.2
C4B C3B H3B2 110.2
C2B C3B H3B2 110.2
H3B1 C3B H3B2 108.5
N5B C4B C3B 112.11(15)
N5B C4B H4B1 109.2
C3B C4B H4B1 109.2
N5B C4B H4B2 109.2
C3B C4B H4B2 109.2
H4B1 C4B H4B2 107.9
C6B N5B C4B 114.69(15)
C6B N5B H5B1 110.1(17)
C4B N5B H5B1 109.3(17)
C6B N5B H5B2 111.0(17)
C4B N5B H5B2 106.5(17)
H5B1 N5B H5B2 105(2)
C7B C6B N5B 111.93(12)
C7B' C6B N5B 110.4(3)
C7B C6B H6B1 109.2
C7B' C6B H6B1 116.9
N5B C6B H6B1 109.2
C7B C6B H6B2 109.2
C7B' C6B H6B2 102.7
N5B C6B H6B2 109.2
H6B1 C6B H6B2 107.9
C11B C7B C6B 128.1(2)
C11B C7B S8B 110.71(19)
C6B C7B S8B 121.15(16)
C9B S8B C7B 92.08(10)
C10B C9B S8B 111.40(16)
C10B C9B H9B 124.3
S8B C9B H9B 124.3
C9B C10B C11B 112.3(2)
C9B C10B H10B 123.9
C11B C10B H10B 123.9
C7B C11B C10B 113.5(3)
C7B C11B H11B 123.2
C10B C11B H11B 123.2
C11N C7B' C6B 127.8(5)
C11N C7B' S8B' 111.1(6)
C6B C7B' S8B' 121.1(4)
C9B' S8B' C7B' 91.7(4)
C10N C9B' S8B' 111.6(4)
C10N C9B' H9B' 124.2
S8B' C9B' H9B' 124.2
C9B' C10N C11N 112.3(4)
C9B' C10N H10N 123.8
C11N C10N H10N 123.8
C7B' C11N C10N 113.3(6)
C7B' C11N H11N 123.4
C10N C11N H11N 123.4
N1 C2C C3C 114.61(14)
N1 C2C H2C1 108.6
C3C C2C H2C1 108.6
N1 C2C H2C2 108.6
C3C C2C H2C2 108.6
H2C1 C2C H2C2 107.6
C2C C3C C4C 106.64(15)
C2C C3C H3C1 110.4
C4C C3C H3C1 110.4
C2C C3C H3C2 110.4
C4C C3C H3C2 110.4
H3C1 C3C H3C2 108.6
N5C C4C C3C 112.26(16)
N5C C4C H4C1 109.2
C3C C4C H4C1 109.2
N5C C4C H4C2 109.2
C3C C4C H4C2 109.2
H4C1 C4C H4C2 107.9
C4C N5C C6C 111.14(16)
C4C N5C H5C1 113.4(18)
C6C N5C H5C1 107.3(18)
C4C N5C H5C2 112.8(18)
C6C N5C H5C2 106.8(18)
H5C1 N5C H5C2 105(2)
C7C C6C N5C 111.07(13)
C7C' C6C N5C 108.7(4)
C7C C6C H6C1 109.4
C7C' C6C H6C1 110.8
N5C C6C H6C1 109.4
C7C C6C H6C2 109.4
C7C' C6C H6C2 110.5
N5C C6C H6C2 109.4
H6C1 C6C H6C2 108.0
C11C C7C C6C 129.1(2)
C11C C7C S8C 111.06(18)
C6C C7C S8C 119.79(17)
C9C S8C C7C 91.74(12)
C10C C9C S8C 111.17(19)
C10C C9C H9C 124.4
S8C C9C H9C 124.4
C9C C10C C11C 112.3(2)
C9C C10C H10C 123.9
C11C C10C H10C 123.9
C7C C11C C10C 113.8(3)
C7C C11C H11C 123.1
C10C C11C H11C 123.1
C11O C7C' C6C 128.5(5)
C11O C7C' S8C' 109.7(6)
C6C C7C' S8C' 121.8(4)
C9C' S8C' C7C' 92.7(4)
C10O C9C' S8C' 111.1(4)
C10O C9C' H9C' 124.4
S8C' C9C' H9C' 124.4
C9C' C10O C11O 111.7(4)
C9C' C10O H10O 124.1
C11O C10O H10O 124.1
C7C' C11O C10O 114.8(6)
C7C' C11O H11O 122.6
C10O C11O H11O 122.6
F2D Si1D F3D 90.44(6)
F2D Si1D F5D 179.41(7)
F3D Si1D F5D 90.13(6)
F2D Si1D F1D 90.85(6)
F3D Si1D F1D 91.33(6)
F5D Si1D F1D 89.29(6)
F2D Si1D F4D 90.83(6)
F3D Si1D F4D 90.12(6)
F5D Si1D F4D 89.02(6)
F1D Si1D F4D 177.77(6)
F2D Si1D F6D 90.55(6)
F3D Si1D F6D 178.66(6)
F5D Si1D F6D 88.88(6)
F1D Si1D F6D 89.55(6)
F4D Si1D F6D 88.97(6)
F4E Si1E F6E 91.42(7)
F4E Si1E F2E 91.77(6)
F6E Si1E F2E 91.28(7)
F4E Si1E F3E 90.40(6)
F6E Si1E F3E 177.79(7)
F2E Si1E F3E 89.90(6)
F4E Si1E F5E 91.14(6)
F6E Si1E F5E 90.48(7)
F2E Si1E F5E 176.57(7)
F3E Si1E F5E 88.24(7)
F4E Si1E F1E 178.29(7)
F6E Si1E F1E 90.17(7)
F2E Si1E F1E 88.82(6)
F3E Si1E F1E 88.00(6)
F5E Si1E F1E 88.22(6)
C2F O1F H1F 105.7
O1F C2F H2F1 109.5
O1F C2F H2F2 109.5
H2F1 C2F H2F2 109.5
O1F C2F H2F3 109.5
H2F1 C2F H2F3 109.5
H2F2 C2F H2F3 109.5
C4F O3F H3F 129.2
O3F C4F H4F1 109.5
O3F C4F H4F2 109.5
H4F1 C4F H4F2 109.5
O3F C4F H4F3 109.5
H4F1 C4F H4F3 109.5
H4F2 C4F H4F3 109.5
C6F O5F H5F 108.3
O5F C6F H6F1 109.5
O5F C6F H6F2 109.5
H6F1 C6F H6F2 109.5
O5F C6F H6F3 109.5
H6F1 C6F H6F3 109.5
H6F2 C6F H6F3 109.5

loop_
_geom_bond_atom_site_label_1
_geom_bond_atom_site_label_2
_geom_bond_distance
N1 C2A 1.505(2)
N1 C2C 1.507(2)
N1 C2B 1.509(2)
N1 H1 0.90(2)
C2A C3A 1.527(2)
C2A H2A1 0.9900
C2A H2A2 0.9900
C3A C4A 1.519(2)
C3A H3A1 0.9900
C3A H3A2 0.9900
C4A N5A 1.496(2)
C4A H4A1 0.9900
C4A H4A2 0.9900
N5A C6A 1.479(2)
N5A H5A1 0.819(16)
N5A H5A2 0.829(16)
C6A C7A' 1.494(3)
C6A C7A 1.497(2)
C6A H6A1 0.9900
C6A H6A2 0.9900
C7A C11A 1.351(3)
C7A S8A 1.731(2)
S8A C9A 1.715(2)
C9A C10A 1.362(3)
C9A H9A 0.9500
C10A C11A 1.420(3)
C10A H10A 0.9500
C11A H11A 0.9500
C7A' C11M 1.350(4)
C7A' S8A' 1.725(4)
S8A' C9A' 1.716(4)
C9A' C10M 1.362(4)
C9A' H9A' 0.9500
C10M C11M 1.419(4)
C10M H10M 0.9500
C11M H11M 0.9500
C2B C3B 1.523(2)
C2B H2B1 0.9900
C2B H2B2 0.9900
C3B C4B 1.517(2)
C3B H3B1 0.9900
C3B H3B2 0.9900
C4B N5B 1.500(2)
C4B H4B1 0.9900
C4B H4B2 0.9900
N5B C6B 1.499(2)
N5B H5B1 0.822(16)
N5B H5B2 0.835(16)
C6B C7B 1.494(2)
C6B C7B' 1.495(3)
C6B H6B1 0.9900
C6B H6B2 0.9900
C7B C11B 1.351(3)
C7B S8B 1.728(2)
S8B C9B 1.714(2)
C9B C10B 1.362(3)
C9B H9B 0.9500
C10B C11B 1.422(3)
C10B H10B 0.9500
C11B H11B 0.9500
C7B' C11N 1.349(4)
C7B' S8B' 1.727(4)
S8B' C9B' 1.715(4)
C9B' C10N 1.362(4)
C9B' H9B' 0.9500
C10N C11N 1.418(4)
C10N H10N 0.9500
C11N H11N 0.9500
C2C C3C 1.522(3)
C2C H2C1 0.9900
C2C H2C2 0.9900
C3C C4C 1.522(3)
C3C H3C1 0.9900
C3C H3C2 0.9900
C4C N5C 1.489(3)
C4C H4C1 0.9900
C4C H4C2 0.9900
N5C C6C 1.510(2)
N5C H5C1 0.840(16)
N5C H5C2 0.855(17)
C6C C7C 1.493(2)
C6C C7C' 1.494(3)
C6C H6C1 0.9900
C6C H6C2 0.9900
C7C C11C 1.343(3)
C7C S8C 1.724(2)
S8C C9C 1.720(2)
C9C C10C 1.364(3)
C9C H9C 0.9500
C10C C11C 1.414(3)
C10C H10C 0.9500
C11C H11C 0.9500
C7C' C11O 1.348(4)
C7C' S8C' 1.726(4)
S8C' C9C' 1.716(4)
C9C' C10O 1.364(4)
C9C' H9C' 0.9500
C10O C11O 1.420(4)
C10O H10O 0.9500
C11O H11O 0.9500
Si1D F2D 1.6740(12)
Si1D F3D 1.6886(12)
Si1D F5D 1.6908(12)
Si1D F1D 1.6935(11)
Si1D F4D 1.6954(12)
Si1D F6D 1.7112(12)
Si1E F4E 1.6698(12)
Si1E F6E 1.6742(13)
Si1E F2E 1.6841(13)
Si1E F3E 1.7013(12)
Si1E F5E 1.7024(14)
Si1E F1E 1.7120(12)
O1F C2F 1.425(3)
O1F H1F 0.8401
C2F H2F1 0.9800
C2F H2F2 0.9800
C2F H2F3 0.9800
O3F C4F 1.450(5)
O3F H3F 0.8399
C4F H4F1 0.9800
C4F H4F2 0.9800
C4F H4F3 0.9800
O5F C6F 1.360(4)
O5F H5F 0.8399
C6F H6F1 0.9800
C6F H6F2 0.9800
C6F H6F3 0.9800

loop_
_geom_hbond_atom_site_label_D
_geom_hbond_atom_site_label_H
_geom_hbond_atom_site_label_A
_geom_hbond_site_symmetry_A
_geom_hbond_distance_DH
_geom_hbond_distance_HA
_geom_hbond_distance_DA
_geom_hbond_angle_DHA
N1 H1 F4D 1_455 0.90(3) 2.51(2) 3.171(2) 131.3(18)
N1 H1 F5D 1_455 0.90(3) 2.54(2) 3.2005(19) 131.1(19)
N1 H1 F6D 1_455 0.90(2) 1.91(2) 2.7810(18) 162(2)
N5A H5A1 F1D . 0.819(16) 2.021(18) 2.775(2) 153(2)
N5A H5A1 F6D . 0.819(16) 2.44(2) 2.985(2) 125(2)
N5A H5A2 F3E . 0.829(16) 1.936(17) 2.759(2) 172(2)
N5A H5A2 F4E . 0.829(16) 2.63(2) 3.029(2) 111.2(18)
N5B H5B1 F1E 2_656 0.822(16) 1.923(17) 2.736(2) 170(2)
N5B H5B1 F2E 2_656 0.822(16) 2.47(2) 2.969(2) 120(2)
N5B H5B2 O1F . 0.835(16) 1.982(17) 2.790(2) 163(2)
N5C H5C1 F5E 1_455 0.840(16) 1.996(17) 2.828(2) 171(3)
N5C H5C1 F1E 1_455 0.840(16) 2.41(2) 2.932(2) 121(2)
N5C H5C2 O3F . 0.855(17) 1.916(18) 2.758(3) 168(3)
O1F H1F F3D 1_455 0.84 1.95 2.7374(19) 155.7
O1F H1F F4D 1_455 0.84 2.43 3.144(2) 138.9
O3F H3F F6E . 0.84 2.13 2.974(3) 180.0
O3F H3F F4E . 0.84 2.61 3.118(3) 120.4
O5F H5F O3F . 0.84 2.39 3.226(5) 179.4

loop_
_geom_torsion_atom_site_label_1
_geom_torsion_atom_site_label_2
_geom_torsion_atom_site_label_3
_geom_torsion_atom_site_label_4
_geom_torsion
C2C N1 C2A C3A -64.80(19)
C2B N1 C2A C3A 59.36(19)
N1 C2A C3A C4A 168.83(14)
C2A C3A C4A N5A 176.53(14)
C3A C4A N5A C6A 160.71(15)
C4A N5A C6A C7A' 171.0(3)
C4A N5A C6A C7A 169.09(16)
N5A C6A C7A C11A 92.3(2)
N5A C6A C7A S8A -87.28(15)
C11A C7A S8A C9A 1.60(15)
C6A C7A S8A C9A -178.74(9)
C7A S8A C9A C10A -1.32(17)
S8A C9A C10A C11A 0.7(3)
C6A C7A C11A C10A 178.88(14)
S8A C7A C11A C10A -1.5(2)
C9A C10A C11A C7A 0.5(3)
N5A C6A C7A' C11M -93.3(4)
N5A C6A C7A' S8A' 86.7(3)
C11M C7A' S8A' C9A' -0.2(2)
C6A C7A' S8A' C9A' 179.87(12)
C7A' S8A' C9A' C10M 0.0(3)
S8A' C9A' C10M C11M 0.2(4)
C6A C7A' C11M C10M -179.75(19)
S8A' C7A' C11M C10M 0.3(3)
C9A' C10M C11M C7A' -0.3(4)
C2A N1 C2B C3B 48.1(2)
C2C N1 C2B C3B 175.60(14)
N1 C2B C3B C4B 159.79(14)
C2B C3B C4B N5B -177.89(15)
C3B C4B N5B C6B -68.1(2)
C4B N5B C6B C7B -165.62(16)
C4B N5B C6B C7B' -174.4(3)
N5B C6B C7B C11B 67.9(2)
N5B C6B C7B S8B -111.77(16)
C11B C7B S8B C9B 0.61(17)
C6B C7B S8B C9B -179.63(9)
C7B S8B C9B C10B -0.38(16)
S8B C9B C10B C11B 0.1(3)
C6B C7B C11B C10B 179.58(16)
S8B C7B C11B C10B -0.7(3)
C9B C10B C11B C7B 0.4(3)
N5B C6B C7B' C11N -103.1(7)
N5B C6B C7B' S8B' 76.8(7)
C11N C7B' S8B' C9B' -0.1(2)
C6B C7B' S8B' C9B' 179.93(12)
C7B' S8B' C9B' C10N 0.1(3)
S8B' C9B' C10N C11N -0.1(4)
C6B C7B' C11N C10N -180.0(2)
S8B' C7B' C11N C10N 0.1(3)
C9B' C10N C11N C7B' 0.0(5)
C2A N1 C2C C3C -51.9(2)
C2B N1 C2C C3C -179.49(15)
N1 C2C C3C C4C -171.96(15)
C2C C3C C4C N5C -171.57(15)
C3C C4C N5C C6C 177.08(16)
C4C N5C C6C C7C -167.71(17)
C4C N5C C6C C7C' -167.9(3)
N5C C6C C7C C11C -80.6(2)
N5C C6C C7C S8C 99.45(16)
C11C C7C S8C C9C 0.03(16)
C6C C7C S8C C9C 179.97(9)
C7C S8C C9C C10C 0.36(18)
S8C C9C C10C C11C -0.7(3)
C6C C7C C11C C10C 179.66(14)
S8C C7C C11C C10C -0.4(2)
C9C C10C C11C C7C 0.7(3)
N5C C6C C7C' C11O 98.2(6)
N5C C6C C7C' S8C' -81.8(6)
C11O C7C' S8C' C9C' 0.0(2)
C6C C7C' S8C' C9C' 179.98(13)
C7C' S8C' C9C' C10O 0.0(3)
S8C' C9C' C10O C11O -0.1(4)
C6C C7C' C11O C10O 180.0(2)
S8C' C7C' C11O C10O 0.0(3)
C9C' C10O C11O C7C' 0.1(5)
